data_7707847
loop_
_publ_author_name
'Cormier, Morgan'
'Tabey, Alexis'
'Christine, Thifanie'
'Audrain, H\'el\`ene'
'Fouquet, Eric'
'Hermange, Philippe'

_publ_section_title
;
 Synthesis and [*C]CO-labelling of (C,N)
 <i>gem</i>-dimethylbenzylamine-palladium complexes for potential
 applications in positron emission tomography.
;
_journal_issue 30
_journal_name_full 'Dalton transactions (Cambridge, England : 2003)'
_journal_page_first 10608
_journal_page_last 10614
_journal_paper_doi 10.1039/d1dt01633d
_journal_volume 50
_journal_year 2021
_chemical_formula_moiety 'C25 H23 I N P Pd, 0.5(C H2 Cl2)'
_chemical_formula_sum 'C25.5 H24 Cl I N P Pd'
_chemical_formula_weight 644.17
_chemical_name_common 'AT486 / Compound 2'
_chemical_name_systematic '[2-(Aminomethyl)phenyl-\k2-C,N]iodotriphenylphosphinepalladium'
_space_group_crystal_system orthorhombic
_space_group_IT_number 61
_space_group_name_Hall '-P 2ac 2ab'
_space_group_name_H-M_alt 'P b c a'
_atom_sites_solution_hydrogens geom
_audit_creation_method SHELXL-2014/7
_audit_update_record
;
2021-03-13 deposited with the CCDC.	2021-06-29 downloaded from the CCDC.
;
_cell_angle_alpha 90
_cell_angle_beta 90
_cell_angle_gamma 90
_cell_formula_units_Z 16
_cell_length_a 14.0231(8)
_cell_length_b 22.4946(16)
_cell_length_c 30.2437(18)
_cell_measurement_reflns_used 7259
_cell_measurement_temperature 150(2)
_cell_measurement_theta_max 26.396
_cell_measurement_theta_min 1.347
_cell_volume 9540.2(10)
_computing_cell_refinement 'SAINT v8.34A (Bruker AXS Inc.)'
_computing_data_collection 'APEX2 20133.10-0 (Bruker AXS Inc.)'
_computing_data_reduction 'SAINT v8.34A (Bruker AXS Inc.)'
_computing_structure_refinement 'SHELXL-2014/7 (Sheldrick, 2014)'
_computing_structure_solution 'SUPERFLIP(Palatinus & Chapuis, 2007) EDMA(Palatinus et al., 2012)'
_diffrn_ambient_temperature 150(2)
_diffrn_detector_area_resol_mean 8.3333
_diffrn_measured_fraction_theta_full 0.998
_diffrn_measured_fraction_theta_max 0.998
_diffrn_measurement_device_type 'Bruker APEX Duo'
_diffrn_measurement_method 'phi and omega scans'
_diffrn_radiation_type MoK\a
_diffrn_radiation_wavelength 0.71073
_diffrn_reflns_av_R_equivalents 0.1076
_diffrn_reflns_av_unetI/netI 0.0753
_diffrn_reflns_Laue_measured_fraction_full 0.998
_diffrn_reflns_Laue_measured_fraction_max 0.998
_diffrn_reflns_limit_h_max 12
_diffrn_reflns_limit_h_min -17
_diffrn_reflns_limit_k_max 28
_diffrn_reflns_limit_k_min -27
_diffrn_reflns_limit_l_max 37
_diffrn_reflns_limit_l_min -23
_diffrn_reflns_number 56885
_diffrn_reflns_point_group_measured_fraction_full 0.998
_diffrn_reflns_point_group_measured_fraction_max 0.998
_diffrn_reflns_theta_full 25.242
_diffrn_reflns_theta_max 26.396
_diffrn_reflns_theta_min 1.347
_diffrn_source 'microfocus sealed tude'
_exptl_absorpt_coefficient_mu 2.265
_exptl_absorpt_correction_T_max 0.7461
_exptl_absorpt_correction_T_min 0.6051
_exptl_absorpt_correction_type multi-scan
_exptl_absorpt_process_details 'SADABS v2012/1 (Bruker AXS)'
_exptl_crystal_colour 'pale yellow'
_exptl_crystal_density_diffrn 1.794
_exptl_crystal_density_meas ?
_exptl_crystal_density_method 'not measured'
_exptl_crystal_description 'little leaf'
_exptl_crystal_F_000 5040
_exptl_crystal_recrystallization_method 'Re-crystallisation from solvent: CH2Cl2, Et2O'
_exptl_crystal_size_max 0.270
_exptl_crystal_size_mid 0.110
_exptl_crystal_size_min 0.020
_refine_diff_density_max 1.408
_refine_diff_density_min -1.319
_refine_diff_density_rms 0.180
_refine_ls_extinction_method none
_refine_ls_goodness_of_fit_ref 1.003
_refine_ls_hydrogen_treatment constr
_refine_ls_matrix_type full
_refine_ls_number_parameters 550
_refine_ls_number_reflns 9754
_refine_ls_number_restraints 0
_refine_ls_restrained_S_all 1.003
_refine_ls_R_factor_all 0.0691
_refine_ls_R_factor_gt 0.0469
_refine_ls_shift/su_max 0.001
_refine_ls_shift/su_mean 0.000
_refine_ls_structure_factor_coef Fsqd
_refine_ls_weighting_details 'w=1/[\s^2^(Fo^2^)+(0.0829P)^2^+3.2132P] where P=(Fo^2^+2Fc^2^)/3'
_refine_ls_weighting_scheme calc
_refine_ls_wR_factor_gt 0.1340
_refine_ls_wR_factor_ref 0.1438
_reflns_Friedel_coverage 0.000
_reflns_number_gt 7259
_reflns_number_total 9754
_reflns_threshold_expression 'I > 2\s(I)'
_cod_data_source_file d1dt01633d2.cif
_cod_data_source_block shelx
_cod_depositor_comments
;
The following automatic conversions were performed:

data item '_exptl_crystal_density_meas' value 'not measured' was
changed to '?' -- the value is perceived as not measured.

Automatic conversion script
Id: cif_fix_values 7556 2019-12-06 15:28:31Z antanas 

 Adding full bibliography for 7707847.cif.

2024-09-23
Z value and formula fixed to values more according to usual
chemical conventions.                 miguel
;
_cod_original_formula_sum 'C51 H48 Cl2 I2 N2 P2 Pd2'
_cod_original_formula_weight 1288.35
_cod_original_formula_moiety 'C51 H48 Cl2 I2 N2 P2 Pd2'
_cod_original_formula_units_Z 8
_cod_database_code 7707847
_shelx_shelxl_version_number 2014/7
_shelx_space_group_comment
;
The symmetry employed for this shelxl refinement is uniquely defined
by the following loop, which should always be used as a source of
symmetry information in preference to the above space-group names.
They are only intended as comments.
;
_shelx_estimated_absorpt_t_min 0.580
_shelx_estimated_absorpt_t_max 0.956

loop_
_space_group_symop_operation_xyz
'x, y, z'
'x+1/2, -y+1/2, -z'
'-x, y+1/2, -z+1/2'
'-x+1/2, -y, z+1/2'
'-x, -y, -z'
'-x-1/2, y-1/2, z'
'x, -y-1/2, z-1/2'
'x-1/2, y, -z-1/2'

loop_
_atom_site_label
_atom_site_type_symbol
_atom_site_fract_x
_atom_site_fract_y
_atom_site_fract_z
_atom_site_U_iso_or_equiv
_atom_site_adp_type
_atom_site_occupancy
_atom_site_site_symmetry_order
_atom_site_calc_flag
_atom_site_refinement_flags_posn
_atom_site_refinement_flags_adp
_atom_site_refinement_flags_occupancy
_atom_site_disorder_assembly
_atom_site_disorder_group
I2 I 0.09879(3) 0.24851(2) 0.24430(2) 0.02986(14) Uani 1 1 d . . . . .
I1 I 0.85910(4) 0.08323(2) 0.22377(2) 0.03224(14) Uani 1 1 d . . . . .
Pd1 Pd 0.84161(3) 0.14553(2) 0.14835(2) 0.01655(13) Uani 1 1 d . . . . .
Pd2 Pd 0.17673(4) 0.18652(2) 0.17728(2) 0.01904(13) Uani 1 1 d . . . . .
P1 P 0.83770(11) 0.06584(7) 0.10272(5) 0.0162(3) Uani 1 1 d . . . . .
P2 P 0.24797(12) 0.26505(7) 0.14475(5) 0.0175(3) Uani 1 1 d . . . . .
Cl1 Cl 1.10197(17) 0.05229(12) 0.30858(7) 0.0544(6) Uani 1 1 d . . . . .
Cl2 Cl 1.01862(19) -0.05602(14) 0.34316(8) 0.0696(8) Uani 1 1 d . . . . .
N1 N 0.8469(4) 0.2217(3) 0.18833(18) 0.0251(13) Uani 1 1 d . . . . .
H1A H 0.7894 0.2270 0.2018 0.030 Uiso 1 1 calc R U . . .
H1B H 0.8916 0.2167 0.2098 0.030 Uiso 1 1 calc R U . . .
N2 N 0.1168(5) 0.1104(3) 0.2052(2) 0.0450(18) Uani 1 1 d . . . . .
H2A H 0.1239 0.1122 0.2351 0.054 Uiso 1 1 calc R U . . .
H2B H 0.0532 0.1101 0.1993 0.054 Uiso 1 1 calc R U . . .
C44 C 0.2222(4) 0.1262(3) 0.1320(2) 0.0199(14) Uani 1 1 d . . . . .
C19 C 0.8219(4) 0.2069(3) 0.0999(2) 0.0191(13) Uani 1 1 d . . . . .
C5 C 0.9115(4) 0.0747(3) 0.0536(2) 0.0163(13) Uani 1 1 d . . . . .
C38 C 0.1974(5) 0.3482(3) 0.0773(2) 0.0252(15) Uani 1 1 d . . . . .
H38 H 0.2481 0.3726 0.0875 0.030 Uiso 1 1 calc R U . . .
C42 C 0.1014(4) 0.2601(3) 0.0842(2) 0.0215(14) Uani 1 1 d . . . . .
H42 H 0.0872 0.2236 0.0986 0.026 Uiso 1 1 calc R U . . .
C18 C 0.8467(5) -0.0970(3) 0.1637(2) 0.0327(18) Uani 1 1 d . . . . .
H18 H 0.8024 -0.1236 0.1769 0.039 Uiso 1 1 calc R U . . .
C43 C 0.1770(4) 0.2935(3) 0.0990(2) 0.0196(14) Uani 1 1 d . . . . .
C31 C 0.5219(5) 0.2075(3) 0.1383(2) 0.0272(16) Uani 1 1 d . . . . .
H31 H 0.5628 0.1840 0.1562 0.033 Uiso 1 1 calc R U . . .
C24 C 0.8337(4) 0.2663(3) 0.1155(2) 0.0211(14) Uani 1 1 d . . . . .
C4 C 0.9979(5) 0.1045(3) 0.0570(2) 0.0241(15) Uani 1 1 d . . . . .
H4 H 1.0177 0.1194 0.0850 0.029 Uiso 1 1 calc R U . . .
C16 C 0.8783(4) -0.0051(3) 0.12603(19) 0.0177(13) Uani 1 1 d . . . . .
C6 C 0.8836(5) 0.0547(3) 0.0119(2) 0.0228(14) Uani 1 1 d . . . . .
H6 H 0.8246 0.0344 0.0087 0.027 Uiso 1 1 calc R U . . .
C14 C 1.0062(5) -0.0721(3) 0.1434(2) 0.0246(15) Uani 1 1 d . . . . .
H14 H 1.0724 -0.0812 0.1430 0.030 Uiso 1 1 calc R U . . .
C25 C 0.8704(5) 0.2754(3) 0.1619(2) 0.0280(16) Uani 1 1 d . . . . .
H25A H 0.9403 0.2816 0.1613 0.034 Uiso 1 1 calc R U . . .
H25B H 0.8403 0.3110 0.1752 0.034 Uiso 1 1 calc R U . . .
C45 C 0.2643(5) 0.1344(3) 0.0904(2) 0.0243(15) Uani 1 1 d . . . . .
H45 H 0.2762 0.1736 0.0802 0.029 Uiso 1 1 calc R U . . .
C9 C 0.7189(4) 0.0469(3) 0.08218(19) 0.0188(13) Uani 1 1 d . . . . .
C20 C 0.7942(4) 0.2000(3) 0.0559(2) 0.0195(14) Uani 1 1 d . . . . .
H20 H 0.7886 0.1611 0.0439 0.023 Uiso 1 1 calc R U . . .
C46 C 0.2891(5) 0.0864(3) 0.0639(2) 0.0263(16) Uani 1 1 d . . . . .
H46 H 0.3160 0.0934 0.0356 0.032 Uiso 1 1 calc R U . . .
C15 C 0.9743(4) -0.0193(3) 0.1255(2) 0.0207(14) Uani 1 1 d . . . . .
H15 H 1.0187 0.0075 0.1127 0.025 Uiso 1 1 calc R U . . .
C13 C 0.9424(5) -0.1120(3) 0.1619(2) 0.0244(15) Uani 1 1 d . . . . .
H13 H 0.9640 -0.1491 0.1733 0.029 Uiso 1 1 calc R U . . .
C30 C 0.4278(5) 0.2144(3) 0.1499(2) 0.0242(15) Uani 1 1 d . . . . .
H30 H 0.4030 0.1943 0.1750 0.029 Uiso 1 1 calc R U . . .
C29 C 0.3679(4) 0.2514(3) 0.1242(2) 0.0181(13) Uani 1 1 d . . . . .
C8 C 0.6995(5) -0.0080(3) 0.0616(2) 0.0231(15) Uani 1 1 d . . . . .
H8 H 0.7496 -0.0359 0.0572 0.028 Uiso 1 1 calc R U . . .
C36 C 0.2022(6) 0.3731(3) 0.1857(2) 0.0323(17) Uani 1 1 d . . . . .
H36 H 0.1466 0.3731 0.1678 0.039 Uiso 1 1 calc R U . . .
C3 C 1.0559(5) 0.1131(3) 0.0205(2) 0.0283(16) Uani 1 1 d . . . . .
H3 H 1.1159 0.1324 0.0237 0.034 Uiso 1 1 calc R U . . .
C39 C 0.1428(5) 0.3656(3) 0.0413(2) 0.0265(16) Uani 1 1 d . . . . .
H39 H 0.1575 0.4015 0.0262 0.032 Uiso 1 1 calc R U . . .
C17 C 0.8156(5) -0.0446(3) 0.1468(2) 0.0262(15) Uani 1 1 d . . . . .
H17 H 0.7499 -0.0346 0.1490 0.031 Uiso 1 1 calc R U . . .
C41 C 0.0450(5) 0.2779(3) 0.0488(2) 0.0276(16) Uani 1 1 d . . . . .
H41 H -0.0075 0.2544 0.0394 0.033 Uiso 1 1 calc R U . . .
C33 C 0.3627(6) 0.3734(4) 0.2393(2) 0.0318(17) Uani 1 1 d . . . . .
H33 H 0.4180 0.3740 0.2574 0.038 Uiso 1 1 calc R U . . .
C21 C 0.7745(4) 0.2489(3) 0.0289(2) 0.0211(14) Uani 1 1 d . . . . .
H21 H 0.7542 0.2428 -0.0007 0.025 Uiso 1 1 calc R U . . .
C47 C 0.2754(5) 0.0291(3) 0.0779(2) 0.0300(16) Uani 1 1 d . . . . .
H47 H 0.2946 -0.0034 0.0599 0.036 Uiso 1 1 calc R U . . .
C48 C 0.2331(5) 0.0191(3) 0.1188(2) 0.0291(16) Uani 1 1 d . . . . .
H48 H 0.2232 -0.0205 0.1288 0.035 Uiso 1 1 calc R U . . .
C11 C 0.5533(5) 0.0734(3) 0.0723(2) 0.0274(16) Uani 1 1 d . . . . .
H11 H 0.5029 0.1013 0.0755 0.033 Uiso 1 1 calc R U . . .
C50 C 0.1581(5) 0.0561(3) 0.1895(2) 0.0306(17) Uani 1 1 d . . . . .
H50A H 0.1079 0.0254 0.1866 0.037 Uiso 1 1 calc R U . . .
H50B H 0.2060 0.0416 0.2110 0.037 Uiso 1 1 calc R U . . .
C10 C 0.6454(4) 0.0871(3) 0.0869(2) 0.0222(14) Uani 1 1 d . . . . .
H10 H 0.6574 0.1246 0.1002 0.027 Uiso 1 1 calc R U . . .
C22 C 0.7842(5) 0.3058(3) 0.0450(2) 0.0274(16) Uani 1 1 d . . . . .
H22 H 0.7701 0.3389 0.0267 0.033 Uiso 1 1 calc R U . . .
C7 C 0.6086(5) -0.0216(3) 0.0478(2) 0.0298(16) Uani 1 1 d . . . . .
H7 H 0.5958 -0.0590 0.0345 0.036 Uiso 1 1 calc R U . . .
C2 C 1.0259(5) 0.0934(3) -0.0206(2) 0.0293(16) Uani 1 1 d . . . . .
H2 H 1.0643 0.1003 -0.0459 0.035 Uiso 1 1 calc R U . . .
C32 C 0.3492(5) 0.3283(3) 0.2095(2) 0.0242(15) Uani 1 1 d . . . . .
H32 H 0.3944 0.2969 0.2076 0.029 Uiso 1 1 calc R U . . .
C23 C 0.8148(5) 0.3145(3) 0.0882(2) 0.0273(16) Uani 1 1 d . . . . .
H23 H 0.8229 0.3538 0.0991 0.033 Uiso 1 1 calc R U . . .
C28 C 0.4055(4) 0.2774(3) 0.0862(2) 0.0213(14) Uani 1 1 d . . . . .
H28 H 0.3660 0.3013 0.0679 0.026 Uiso 1 1 calc R U . . .
C35 C 0.2183(6) 0.4185(4) 0.2168(2) 0.0390(19) Uani 1 1 d . . . . .
H35 H 0.1738 0.4502 0.2194 0.047 Uiso 1 1 calc R U . . .
C34 C 0.2961(7) 0.4175(4) 0.2429(2) 0.041(2) Uani 1 1 d . . . . .
H34 H 0.3049 0.4480 0.2642 0.050 Uiso 1 1 calc R U . . .
C37 C 0.2695(5) 0.3282(3) 0.1819(2) 0.0239(15) Uani 1 1 d . . . . .
C40 C 0.0668(5) 0.3309(3) 0.0273(2) 0.0287(16) Uani 1 1 d . . . . .
H40 H 0.0294 0.3435 0.0028 0.034 Uiso 1 1 calc R U . . .
C12 C 0.5370(5) 0.0186(3) 0.0533(2) 0.0296(16) Uani 1 1 d . . . . .
H12 H 0.4744 0.0087 0.0438 0.036 Uiso 1 1 calc R U . . .
C49 C 0.2052(5) 0.0663(3) 0.1452(2) 0.0244(15) Uani 1 1 d . . . . .
C27 C 0.5008(5) 0.2684(3) 0.0747(2) 0.0292(16) Uani 1 1 d . . . . .
H27 H 0.5263 0.2859 0.0486 0.035 Uiso 1 1 calc R U . . .
C1 C 0.9402(5) 0.0640(4) -0.0247(2) 0.0303(17) Uani 1 1 d . . . . .
H1 H 0.9202 0.0500 -0.0528 0.036 Uiso 1 1 calc R U . . .
C26 C 0.5570(5) 0.2343(3) 0.1014(3) 0.0337(18) Uani 1 1 d . . . . .
H26 H 0.6223 0.2290 0.0940 0.040 Uiso 1 1 calc R U . . .
C100 C 0.9942(7) 0.0160(6) 0.3227(4) 0.077(4) Uani 1 1 d . . . . .
H10A H 0.9600 0.0394 0.3454 0.092 Uiso 1 1 calc R U . . .
H10B H 0.9528 0.0132 0.2962 0.092 Uiso 1 1 calc R U . . .

loop_
_atom_site_aniso_label
_atom_site_aniso_U_11
_atom_site_aniso_U_22
_atom_site_aniso_U_33
_atom_site_aniso_U_23
_atom_site_aniso_U_13
_atom_site_aniso_U_12
I2 0.0335(3) 0.0298(3) 0.0263(2) -0.00396(19) 0.01243(19) 0.0014(2)
I1 0.0442(3) 0.0302(3) 0.0223(2) 0.00626(19) 0.00098(19) -0.0035(2)
Pd1 0.0189(3) 0.0148(3) 0.0160(2) -0.00079(18) -0.00117(18) 0.00008(19)
Pd2 0.0237(3) 0.0147(3) 0.0187(2) 0.00035(19) 0.00636(19) -0.0005(2)
P1 0.0168(8) 0.0135(8) 0.0184(8) 0.0000(6) -0.0013(6) 0.0002(6)
P2 0.0210(9) 0.0136(8) 0.0178(8) -0.0013(6) 0.0033(7) -0.0016(6)
Cl1 0.0637(15) 0.0660(17) 0.0336(11) -0.0015(11) -0.0042(10) 0.0014(12)
Cl2 0.0699(17) 0.078(2) 0.0611(15) -0.0027(14) -0.0124(13) -0.0273(15)
N1 0.037(4) 0.018(3) 0.021(3) -0.002(2) -0.002(2) -0.002(2)
N2 0.054(4) 0.024(4) 0.057(4) 0.017(3) 0.033(4) -0.001(3)
C44 0.020(3) 0.017(3) 0.023(3) -0.002(3) -0.001(3) -0.002(3)
C19 0.018(3) 0.018(3) 0.021(3) 0.003(3) -0.001(3) 0.001(3)
C5 0.015(3) 0.008(3) 0.025(3) 0.004(2) 0.001(2) 0.006(2)
C38 0.030(4) 0.017(4) 0.029(4) -0.001(3) 0.003(3) 0.000(3)
C42 0.020(4) 0.021(4) 0.024(3) 0.004(3) 0.004(3) -0.001(3)
C18 0.032(4) 0.028(4) 0.039(4) 0.008(3) 0.003(3) -0.009(3)
C43 0.019(3) 0.021(4) 0.018(3) -0.002(3) 0.003(3) 0.005(3)
C31 0.029(4) 0.021(4) 0.032(4) -0.010(3) -0.008(3) 0.004(3)
C24 0.021(4) 0.017(3) 0.026(3) -0.002(3) 0.002(3) 0.006(3)
C4 0.023(4) 0.022(4) 0.027(3) 0.001(3) -0.002(3) -0.002(3)
C16 0.026(4) 0.013(3) 0.015(3) 0.000(2) 0.000(3) -0.002(3)
C6 0.025(4) 0.020(4) 0.024(3) -0.006(3) 0.003(3) -0.003(3)
C14 0.021(4) 0.028(4) 0.025(3) 0.002(3) -0.005(3) 0.006(3)
C25 0.035(4) 0.023(4) 0.026(4) -0.006(3) -0.008(3) 0.006(3)
C45 0.029(4) 0.016(4) 0.028(3) -0.001(3) 0.007(3) -0.002(3)
C9 0.019(3) 0.019(3) 0.018(3) -0.001(3) -0.002(2) -0.001(3)
C20 0.013(3) 0.017(3) 0.029(3) -0.003(3) -0.001(3) 0.001(3)
C46 0.020(4) 0.031(4) 0.028(4) -0.008(3) 0.007(3) -0.003(3)
C15 0.021(4) 0.022(4) 0.019(3) 0.003(3) -0.003(3) -0.003(3)
C13 0.024(4) 0.019(4) 0.029(4) 0.005(3) -0.004(3) 0.002(3)
C30 0.033(4) 0.017(4) 0.022(3) 0.000(3) -0.003(3) 0.001(3)
C29 0.017(3) 0.019(3) 0.018(3) -0.003(3) 0.001(3) -0.001(3)
C8 0.020(4) 0.022(4) 0.027(4) -0.005(3) 0.004(3) 0.002(3)
C36 0.048(5) 0.018(4) 0.031(4) -0.002(3) -0.001(3) 0.011(3)
C3 0.026(4) 0.024(4) 0.034(4) 0.005(3) 0.005(3) -0.004(3)
C39 0.038(4) 0.010(3) 0.032(4) 0.004(3) 0.002(3) 0.005(3)
C17 0.017(4) 0.025(4) 0.037(4) 0.003(3) -0.001(3) -0.002(3)
C41 0.015(4) 0.031(4) 0.037(4) 0.000(3) -0.008(3) -0.005(3)
C33 0.045(5) 0.029(4) 0.021(4) -0.002(3) 0.002(3) -0.012(4)
C21 0.016(3) 0.025(4) 0.022(3) 0.003(3) 0.000(3) 0.003(3)
C47 0.029(4) 0.019(4) 0.042(4) -0.013(3) 0.003(3) -0.002(3)
C48 0.033(4) 0.016(4) 0.039(4) -0.002(3) 0.000(3) -0.004(3)
C11 0.022(4) 0.034(4) 0.027(4) -0.003(3) -0.001(3) 0.006(3)
C50 0.041(5) 0.022(4) 0.029(4) 0.001(3) 0.002(3) -0.010(3)
C10 0.017(4) 0.021(4) 0.028(4) -0.001(3) -0.001(3) 0.002(3)
C22 0.032(4) 0.021(4) 0.029(4) 0.008(3) 0.001(3) 0.002(3)
C7 0.030(4) 0.027(4) 0.033(4) -0.011(3) -0.007(3) -0.002(3)
C2 0.038(4) 0.025(4) 0.025(4) 0.004(3) 0.014(3) 0.009(3)
C32 0.024(4) 0.031(4) 0.018(3) -0.002(3) 0.004(3) -0.008(3)
C23 0.040(4) 0.012(3) 0.031(4) 0.002(3) -0.004(3) -0.001(3)
C28 0.023(4) 0.015(3) 0.026(3) 0.002(3) 0.000(3) -0.004(3)
C35 0.056(6) 0.025(4) 0.036(4) -0.010(3) 0.005(4) 0.010(4)
C34 0.073(6) 0.025(4) 0.026(4) -0.006(3) 0.005(4) -0.013(4)
C37 0.034(4) 0.018(4) 0.020(3) -0.004(3) 0.009(3) -0.001(3)
C40 0.029(4) 0.032(4) 0.024(4) 0.001(3) -0.002(3) 0.010(3)
C12 0.019(4) 0.040(5) 0.030(4) 0.000(3) -0.005(3) -0.006(3)
C49 0.026(4) 0.014(3) 0.034(4) 0.000(3) -0.002(3) -0.003(3)
C27 0.030(4) 0.021(4) 0.036(4) 0.003(3) 0.014(3) 0.002(3)
C1 0.029(4) 0.039(5) 0.023(4) -0.003(3) 0.001(3) 0.008(3)
C26 0.026(4) 0.028(4) 0.047(5) -0.011(3) 0.008(3) 0.001(3)
C100 0.050(6) 0.110(11) 0.071(7) 0.032(7) -0.020(5) -0.003(6)

loop_
_atom_type_symbol
_atom_type_description
_atom_type_scat_dispersion_real
_atom_type_scat_dispersion_imag
_atom_type_scat_source
C C 0.0033 0.0016 'International Tables Vol C Tables 4.2.6.8 and 6.1.1.4'
N N 0.0061 0.0033 'International Tables Vol C Tables 4.2.6.8 and 6.1.1.4'
P P 0.1023 0.0942 'International Tables Vol C Tables 4.2.6.8 and 6.1.1.4'
Pd Pd -0.9988 1.0072 'International Tables Vol C Tables 4.2.6.8 and 6.1.1.4'
I I -0.4742 1.8119 'International Tables Vol C Tables 4.2.6.8 and 6.1.1.4'
H H 0.0000 0.0000 'International Tables Vol C Tables 4.2.6.8 and 6.1.1.4'
Cl Cl 0.1484 0.1585 'International Tables Vol C Tables 4.2.6.8 and 6.1.1.4'

loop_
_geom_angle_atom_site_label_1
_geom_angle_atom_site_label_2
_geom_angle_atom_site_label_3
_geom_angle
_geom_angle_site_symmetry_1
_geom_angle_site_symmetry_3
_geom_angle_publ_flag
C19 Pd1 N1 82.3(2) . . ?
C19 Pd1 P1 95.46(19) . . ?
N1 Pd1 P1 177.53(16) . . ?
C19 Pd1 I1 168.07(18) . . ?
N1 Pd1 I1 86.20(15) . . ?
P1 Pd1 I1 96.12(5) . . ?
C44 Pd2 N2 81.5(3) . . ?
C44 Pd2 P2 95.16(18) . . ?
N2 Pd2 P2 176.39(19) . . ?
C44 Pd2 I2 168.94(18) . . ?
N2 Pd2 I2 87.50(19) . . ?
P2 Pd2 I2 95.89(5) . . ?
C5 P1 C9 105.5(3) . . ?
C5 P1 C16 103.4(3) . . ?
C9 P1 C16 102.2(3) . . ?
C5 P1 Pd1 113.4(2) . . ?
C9 P1 Pd1 114.4(2) . . ?
C16 P1 Pd1 116.6(2) . . ?
C29 P2 C43 107.7(3) . . ?
C29 P2 C37 100.8(3) . . ?
C43 P2 C37 106.4(3) . . ?
C29 P2 Pd2 115.3(2) . . ?
C43 P2 Pd2 111.4(2) . . ?
C37 P2 Pd2 114.4(2) . . ?
C25 N1 Pd1 111.2(4) . . ?
C50 N2 Pd2 113.8(4) . . ?
C45 C44 C49 116.5(6) . . ?
C45 C44 Pd2 130.5(5) . . ?
C49 C44 Pd2 113.0(5) . . ?
C20 C19 C24 116.8(6) . . ?
C20 C19 Pd1 130.6(5) . . ?
C24 C19 Pd1 112.5(4) . . ?
C4 C5 C6 117.9(6) . . ?
C4 C5 P1 119.2(5) . . ?
C6 C5 P1 122.8(5) . . ?
C39 C38 C43 119.7(6) . . ?
C43 C42 C41 122.1(6) . . ?
C17 C18 C13 120.6(7) . . ?
C42 C43 C38 118.5(6) . . ?
C42 C43 P2 118.5(5) . . ?
C38 C43 P2 123.0(5) . . ?
C26 C31 C30 120.4(7) . . ?
C23 C24 C19 120.9(6) . . ?
C23 C24 C25 120.8(6) . . ?
C19 C24 C25 118.2(6) . . ?
C3 C4 C5 121.4(6) . . ?
C15 C16 C17 118.1(6) . . ?
C15 C16 P1 119.9(5) . . ?
C17 C16 P1 121.9(5) . . ?
C1 C6 C5 121.0(6) . . ?
C15 C14 C13 120.4(6) . . ?
N1 C25 C24 108.3(6) . . ?
C46 C45 C44 121.3(6) . . ?
C10 C9 C8 118.5(6) . . ?
C10 C9 P1 119.6(5) . . ?
C8 C9 P1 121.9(5) . . ?
C21 C20 C19 121.6(6) . . ?
C47 C46 C45 121.3(6) . . ?
C14 C15 C16 120.6(6) . . ?
C18 C13 C14 118.9(6) . . ?
C31 C30 C29 119.8(6) . . ?
C28 C29 C30 118.3(6) . . ?
C28 C29 P2 124.2(5) . . ?
C30 C29 P2 117.3(5) . . ?
C7 C8 C9 120.4(6) . . ?
C37 C36 C35 118.5(7) . . ?
C4 C3 C2 119.5(6) . . ?
C40 C39 C38 120.3(6) . . ?
C18 C17 C16 121.2(6) . . ?
C42 C41 C40 118.8(6) . . ?
C34 C33 C32 119.7(7) . . ?
C22 C21 C20 120.5(6) . . ?
C46 C47 C48 119.1(6) . . ?
C49 C48 C47 120.5(7) . . ?
C12 C11 C10 118.7(6) . . ?
N2 C50 C49 109.9(6) . . ?
C9 C10 C11 120.9(6) . . ?
C21 C22 C23 119.7(6) . . ?
C12 C7 C8 119.9(7) . . ?
C1 C2 C3 120.0(6) . . ?
C33 C32 C37 120.3(7) . . ?
C22 C23 C24 120.5(6) . . ?
C29 C28 C27 120.6(6) . . ?
C34 C35 C36 120.5(8) . . ?
C35 C34 C33 121.3(7) . . ?
C36 C37 C32 119.6(7) . . ?
C36 C37 P2 120.2(6) . . ?
C32 C37 P2 119.9(5) . . ?
C39 C40 C41 120.6(6) . . ?
C7 C12 C11 121.5(6) . . ?
C48 C49 C44 121.2(6) . . ?
C48 C49 C50 121.1(6) . . ?
C44 C49 C50 117.7(6) . . ?
C26 C27 C28 119.1(6) . . ?
C2 C1 C6 120.2(6) . . ?
C31 C26 C27 121.8(7) . . ?
Cl2 C100 Cl1 109.9(6) . . ?

loop_
_geom_bond_atom_site_label_1
_geom_bond_atom_site_label_2
_geom_bond_distance
_geom_bond_site_symmetry_2
_geom_bond_publ_flag
I2 Pd2 2.6921(6) . ?
I1 Pd1 2.6883(7) . ?
Pd1 C19 2.031(6) . ?
Pd1 N1 2.099(6) . ?
Pd1 P1 2.2628(17) . ?
Pd2 C44 2.031(6) . ?
Pd2 N2 2.085(6) . ?
Pd2 P2 2.2553(17) . ?
P1 C5 1.821(6) . ?
P1 C9 1.829(6) . ?
P1 C16 1.836(6) . ?
P2 C29 1.819(6) . ?
P2 C43 1.820(6) . ?
P2 C37 1.835(7) . ?
Cl1 C100 1.770(10) . ?
Cl2 C100 1.769(12) . ?
N1 C25 1.486(9) . ?
N2 C50 1.434(10) . ?
C44 C45 1.401(9) . ?
C44 C49 1.424(9) . ?
C19 C20 1.397(8) . ?
C19 C24 1.428(9) . ?
C5 C4 1.389(9) . ?
C5 C6 1.396(9) . ?
C38 C39 1.388(10) . ?
C38 C43 1.422(9) . ?
C42 C43 1.376(9) . ?
C42 C41 1.391(9) . ?
C18 C17 1.357(10) . ?
C18 C13 1.385(10) . ?
C31 C26 1.361(10) . ?
C31 C30 1.374(10) . ?
C24 C23 1.388(9) . ?
C24 C25 1.508(9) . ?
C4 C3 1.385(9) . ?
C16 C15 1.383(9) . ?
C16 C17 1.399(9) . ?
C6 C1 1.378(9) . ?
C14 C15 1.381(9) . ?
C14 C13 1.386(9) . ?
C45 C46 1.390(9) . ?
C9 C10 1.378(9) . ?
C9 C8 1.410(9) . ?
C20 C21 1.396(9) . ?
C46 C47 1.369(10) . ?
C30 C29 1.417(9) . ?
C29 C28 1.393(9) . ?
C8 C7 1.376(9) . ?
C36 C37 1.387(10) . ?
C36 C35 1.406(10) . ?
C3 C2 1.385(10) . ?
C39 C40 1.387(10) . ?
C41 C40 1.392(10) . ?
C33 C34 1.366(12) . ?
C33 C32 1.371(10) . ?
C21 C22 1.375(9) . ?
C47 C48 1.392(10) . ?
C48 C49 1.385(9) . ?
C11 C12 1.379(10) . ?
C11 C10 1.398(9) . ?
C50 C49 1.513(10) . ?
C22 C23 1.388(9) . ?
C7 C12 1.362(10) . ?
C2 C1 1.377(10) . ?
C32 C37 1.396(9) . ?
C28 C27 1.396(9) . ?
C35 C34 1.348(12) . ?
C27 C26 1.365(10) . ?

loop_
_geom_torsion_atom_site_label_1
_geom_torsion_atom_site_label_2
_geom_torsion_atom_site_label_3
_geom_torsion_atom_site_label_4
_geom_torsion
_geom_torsion_site_symmetry_1
_geom_torsion_site_symmetry_2
_geom_torsion_site_symmetry_3
_geom_torsion_site_symmetry_4
_geom_torsion_publ_flag
C9 P1 C5 C4 162.6(5) . . . . ?
C16 P1 C5 C4 -90.5(5) . . . . ?
Pd1 P1 C5 C4 36.6(5) . . . . ?
C9 P1 C5 C6 -14.9(6) . . . . ?
C16 P1 C5 C6 92.0(6) . . . . ?
Pd1 P1 C5 C6 -140.8(5) . . . . ?
C41 C42 C43 C38 0.3(10) . . . . ?
C41 C42 C43 P2 -178.4(5) . . . . ?
C39 C38 C43 C42 -1.7(9) . . . . ?
C39 C38 C43 P2 176.9(5) . . . . ?
C29 P2 C43 C42 115.8(5) . . . . ?
C37 P2 C43 C42 -136.8(5) . . . . ?
Pd2 P2 C43 C42 -11.6(6) . . . . ?
C29 P2 C43 C38 -62.9(6) . . . . ?
C37 P2 C43 C38 44.5(6) . . . . ?
Pd2 P2 C43 C38 169.8(5) . . . . ?
C20 C19 C24 C23 2.3(9) . . . . ?
Pd1 C19 C24 C23 -174.2(5) . . . . ?
C20 C19 C24 C25 -175.7(6) . . . . ?
Pd1 C19 C24 C25 7.8(7) . . . . ?
C6 C5 C4 C3 -1.5(10) . . . . ?
P1 C5 C4 C3 -179.1(5) . . . . ?
C5 P1 C16 C15 39.3(6) . . . . ?
C9 P1 C16 C15 148.6(5) . . . . ?
Pd1 P1 C16 C15 -85.9(5) . . . . ?
C5 P1 C16 C17 -144.3(5) . . . . ?
C9 P1 C16 C17 -34.9(6) . . . . ?
Pd1 P1 C16 C17 90.6(5) . . . . ?
C4 C5 C6 C1 0.4(10) . . . . ?
P1 C5 C6 C1 177.9(5) . . . . ?
Pd1 N1 C25 C24 29.3(6) . . . . ?
C23 C24 C25 N1 157.1(6) . . . . ?
C19 C24 C25 N1 -24.9(8) . . . . ?
C49 C44 C45 C46 -0.8(10) . . . . ?
Pd2 C44 C45 C46 -178.9(5) . . . . ?
C5 P1 C9 C10 -111.4(5) . . . . ?
C16 P1 C9 C10 140.8(5) . . . . ?
Pd1 P1 C9 C10 13.9(6) . . . . ?
C5 P1 C9 C8 68.8(6) . . . . ?
C16 P1 C9 C8 -39.0(6) . . . . ?
Pd1 P1 C9 C8 -165.9(4) . . . . ?
C24 C19 C20 C21 -3.0(9) . . . . ?
Pd1 C19 C20 C21 172.8(5) . . . . ?
C44 C45 C46 C47 -1.7(10) . . . . ?
C13 C14 C15 C16 0.4(10) . . . . ?
C17 C16 C15 C14 2.5(9) . . . . ?
P1 C16 C15 C14 179.1(5) . . . . ?
C17 C18 C13 C14 1.3(11) . . . . ?
C15 C14 C13 C18 -2.4(10) . . . . ?
C26 C31 C30 C29 -2.6(10) . . . . ?
C31 C30 C29 C28 3.6(10) . . . . ?
C31 C30 C29 P2 -173.3(5) . . . . ?
C43 P2 C29 C28 20.4(6) . . . . ?
C37 P2 C29 C28 -90.9(6) . . . . ?
Pd2 P2 C29 C28 145.4(5) . . . . ?
C43 P2 C29 C30 -162.9(5) . . . . ?
C37 P2 C29 C30 85.8(5) . . . . ?
Pd2 P2 C29 C30 -37.8(6) . . . . ?
C10 C9 C8 C7 -1.9(9) . . . . ?
P1 C9 C8 C7 177.9(5) . . . . ?
C5 C4 C3 C2 2.3(11) . . . . ?
C43 C38 C39 C40 1.9(10) . . . . ?
C13 C18 C17 C16 1.8(11) . . . . ?
C15 C16 C17 C18 -3.7(10) . . . . ?
P1 C16 C17 C18 179.8(6) . . . . ?
C43 C42 C41 C40 0.9(10) . . . . ?
C19 C20 C21 C22 1.6(10) . . . . ?
C45 C46 C47 C48 2.1(11) . . . . ?
C46 C47 C48 C49 -0.1(10) . . . . ?
Pd2 N2 C50 C49 -22.1(8) . . . . ?
C8 C9 C10 C11 1.1(10) . . . . ?
P1 C9 C10 C11 -178.7(5) . . . . ?
C12 C11 C10 C9 0.4(10) . . . . ?
C20 C21 C22 C23 0.7(10) . . . . ?
C9 C8 C7 C12 1.2(10) . . . . ?
C4 C3 C2 C1 -2.0(11) . . . . ?
C34 C33 C32 C37 2.1(10) . . . . ?
C21 C22 C23 C24 -1.3(10) . . . . ?
C19 C24 C23 C22 -0.2(10) . . . . ?
C25 C24 C23 C22 177.7(6) . . . . ?
C30 C29 C28 C27 -2.1(10) . . . . ?
P2 C29 C28 C27 174.6(5) . . . . ?
C37 C36 C35 C34 -1.6(12) . . . . ?
C36 C35 C34 C33 1.6(12) . . . . ?
C32 C33 C34 C35 -1.8(12) . . . . ?
C35 C36 C37 C32 1.9(11) . . . . ?
C35 C36 C37 P2 175.6(5) . . . . ?
C33 C32 C37 C36 -2.1(10) . . . . ?
C33 C32 C37 P2 -175.8(5) . . . . ?
C29 P2 C37 C36 143.9(6) . . . . ?
C43 P2 C37 C36 31.6(6) . . . . ?
Pd2 P2 C37 C36 -91.8(6) . . . . ?
C29 P2 C37 C32 -42.4(6) . . . . ?
C43 P2 C37 C32 -154.7(5) . . . . ?
Pd2 P2 C37 C32 81.9(5) . . . . ?
C38 C39 C40 C41 -0.7(11) . . . . ?
C42 C41 C40 C39 -0.7(10) . . . . ?
C8 C7 C12 C11 0.4(11) . . . . ?
C10 C11 C12 C7 -1.1(11) . . . . ?
C47 C48 C49 C44 -2.4(10) . . . . ?
C47 C48 C49 C50 179.3(6) . . . . ?
C45 C44 C49 C48 2.8(10) . . . . ?
Pd2 C44 C49 C48 -178.7(5) . . . . ?
C45 C44 C49 C50 -178.9(6) . . . . ?
Pd2 C44 C49 C50 -0.4(8) . . . . ?
N2 C50 C49 C48 -166.7(7) . . . . ?
N2 C50 C49 C44 15.0(9) . . . . ?
C29 C28 C27 C26 -0.5(10) . . . . ?
C3 C2 C1 C6 0.9(11) . . . . ?
C5 C6 C1 C2 -0.1(11) . . . . ?
C30 C31 C26 C27 -0.1(11) . . . . ?
C28 C27 C26 C31 1.7(11) . . . . ?
